data_2206119
loop_
_publ_author_name
'Shi, Hong'
'Zhu, Hong-Jun'
'Yin, Peng-Wei'
'Wang, Jin-Tang'
'Shi, Xiao-Lan'

_publ_section_title
;
 5-(4-Methoxyphenyl)-1-phenylpyrazolidin-3-one
;
_journal_issue 7
_journal_name_full 'Acta Crystallographica Section E'
_journal_page_first o2246
_journal_page_last o2247
_journal_paper_doi 10.1107/S1600536805019227
_journal_volume 61
_journal_year 2005
_chemical_formula_iupac 'C16 H16 N2 O2'
_chemical_formula_moiety 'C16 H16 N2 O2'
_chemical_formula_sum 'C16 H16 N2 O2'
_chemical_formula_weight 268.31
_chemical_name_systematic
;
5-(4-Methoxyphenyl)-1-phenylpyrazolidin-3-one
;
_space_group_IT_number 14
_symmetry_cell_setting monoclinic
_symmetry_space_group_name_Hall '-P 2yn'
_symmetry_space_group_name_H-M 'P 1 21/n 1'
_atom_sites_solution_hydrogens geom
_atom_sites_solution_primary direct
_atom_sites_solution_secondary difmap
_audit_creation_method SHELXL-97
_cell_angle_alpha 90.00
_cell_angle_beta 97.53(3)
_cell_angle_gamma 90.00
_cell_formula_units_Z 4
_cell_length_a 13.151(3)
_cell_length_b 7.1660(14)
_cell_length_c 14.700(3)
_cell_measurement_reflns_used 25
_cell_measurement_temperature 293(2)
_cell_measurement_theta_max 13
_cell_measurement_theta_min 10
_cell_volume 1373.4(5)
_computing_cell_refinement 'CAD-4 Software'
_computing_data_collection 'CAD-4 Software (Enraf--Nonius, 1989)'
_computing_data_reduction 'XCAD4 (Harms & Wocadlo, 1995)'
_computing_molecular_graphics SHELXL97
_computing_publication_material SHELXL97
_computing_structure_refinement 'SHELXL97 (Sheldrick, 1997)'
_computing_structure_solution 'SHELXS97 (Sheldrick, 1990)'
_diffrn_ambient_temperature 293(2)
_diffrn_measured_fraction_theta_full 0.992
_diffrn_measured_fraction_theta_max 0.992
_diffrn_measurement_device_type 'Entaf--Nonius CAD-4'
_diffrn_measurement_method \w/2\q
_diffrn_radiation_monochromator graphite
_diffrn_radiation_source 'fine-focus sealed tube'
_diffrn_radiation_type MoK\a
_diffrn_radiation_wavelength 0.71073
_diffrn_reflns_av_R_equivalents 0.0261
_diffrn_reflns_av_sigmaI/netI 0.0396
_diffrn_reflns_limit_h_max 15
_diffrn_reflns_limit_h_min 0
_diffrn_reflns_limit_k_max 8
_diffrn_reflns_limit_k_min 0
_diffrn_reflns_limit_l_max 17
_diffrn_reflns_limit_l_min -17
_diffrn_reflns_number 2792
_diffrn_reflns_theta_full 25.99
_diffrn_reflns_theta_max 25.99
_diffrn_reflns_theta_min 1.95
_diffrn_standards_decay_% 0
_diffrn_standards_interval_count 200
_diffrn_standards_interval_time 2h
_diffrn_standards_number 3
_exptl_absorpt_coefficient_mu 0.087
_exptl_absorpt_correction_type none
_exptl_crystal_colour colourless
_exptl_crystal_density_diffrn 1.298
_exptl_crystal_density_method 'not measured'
_exptl_crystal_description block
_exptl_crystal_F_000 568
_exptl_crystal_size_max .4
_exptl_crystal_size_mid .3
_exptl_crystal_size_min .3
_refine_diff_density_max 0.215
_refine_diff_density_min -0.193
_refine_ls_extinction_coef 0.091(8)
_refine_ls_extinction_expression Fc^*^=kFc[1+0.001xFc^2^\l^3^/sin(2\q)]^-1/4^
_refine_ls_extinction_method SHELXL97
_refine_ls_goodness_of_fit_ref 1.057
_refine_ls_hydrogen_treatment mixed
_refine_ls_matrix_type full
_refine_ls_number_parameters 186
_refine_ls_number_reflns 2675
_refine_ls_number_restraints 0
_refine_ls_restrained_S_all 1.057
_refine_ls_R_factor_all 0.0772
_refine_ls_R_factor_gt 0.0480
_refine_ls_shift/su_max 0.000
_refine_ls_shift/su_mean 0.000
_refine_ls_structure_factor_coef Fsqd
_refine_ls_weighting_details 'calc w = 1/[\s^2^(Fo^2^)+(0.1P)^2^] where P = (Fo^2^+2Fc^2^)/3'
_refine_ls_weighting_scheme calc
_refine_ls_wR_factor_gt 0.1430
_refine_ls_wR_factor_ref 0.1621
_reflns_number_gt 1884
_reflns_number_total 2675
_reflns_threshold_expression I>2\s(I)
_cod_data_source_file bd6003.cif
_cod_data_source_block I
_cod_depositor_comments
;
The following automatic conversions were performed:
'_symmetry_cell_setting' value 'Monoclinic' changed to 'monoclinic'
according to '/home/saulius/struct/CIF-dictionaries/cif_core.dic'
dictionary named 'cif_core.dic' version 2.4.1 from 2010-06-29.

Automatic conversion script
Id: cif_fix_enum 1527 2010-12-29 10:47:43Z saulius 

The following automatic conversions were performed:

'_symmetry_cell_setting' value 'Monoclinic' changed to 'monoclinic'
according to /home/saulius/struct/CIF-dictionaries/cif_core.dic
dictionary named 'cif_core.dic' version 2.4.1 from 2010-06-29.

Automatic conversion script
Id: cif_fix_values 1715 2011-07-08 13:25:40Z adriana 
;
_cod_original_sg_symbol_H-M 'P 21/n'
_cod_database_code 2206119
_cod_database_fobs_code 2206119

loop_
_symmetry_equiv_pos_as_xyz
'x, y, z'
'-x+1/2, y+1/2, -z+1/2'
'-x, -y, -z'
'x-1/2, -y-1/2, z-1/2'

loop_
_atom_site_label
_atom_site_fract_x
_atom_site_fract_y
_atom_site_fract_z
_atom_site_U_iso_or_equiv
_atom_site_adp_type
_atom_site_calc_flag
_atom_site_refinement_flags
_atom_site_occupancy
_atom_site_type_symbol
O1 -0.42726(12) -0.1472(2) 0.19555(10) 0.0532(5) Uani d . 1 O
O2 0.02326(10) 0.2540(2) 0.54039(11) 0.0469(4) Uani d . 1 O
N1 -0.23060(12) 0.4101(2) 0.51635(11) 0.0348(4) Uani d . 1 N
N2 -0.12304(13) 0.4277(2) 0.51878(13) 0.0412(5) Uani d . 1 N
C1 -0.4476(2) -0.3424(4) 0.19620(17) 0.0600(7) Uani d . 1 C
H1A -0.4755 -0.3820 0.1357 0.090 Uiso calc R 1 H
H1B -0.4960 -0.3681 0.2382 0.090 Uiso calc R 1 H
H1C -0.3850 -0.4087 0.2152 0.090 Uiso calc R 1 H
C2 -0.38687(15) -0.0664(3) 0.27700(14) 0.0415(5) Uani d . 1 C
C3 -0.34966(16) 0.1142(3) 0.27207(14) 0.0431(5) Uani d . 1 C
H3A -0.3535 0.1743 0.2156 0.052 Uiso calc R 1 H
C4 -0.30681(15) 0.2052(3) 0.35118(14) 0.0401(5) Uani d . 1 C
H4A -0.2821 0.3262 0.3472 0.048 Uiso calc R 1 H
C5 -0.30028(14) 0.1190(3) 0.43571(13) 0.0357(5) Uani d . 1 C
C6 -0.3398(2) -0.0591(3) 0.43935(16) 0.0602(7) Uani d . 1 C
H6A -0.3378 -0.1177 0.4960 0.072 Uiso calc R 1 H
C7 -0.3824(2) -0.1534(3) 0.36084(17) 0.0637(8) Uani d . 1 C
H7A -0.4075 -0.2739 0.3650 0.076 Uiso calc R 1 H
C8 -0.25044(14) 0.2052(3) 0.52459(13) 0.0345(5) Uani d . 1 C
H8A -0.2956 0.1863 0.5718 0.041 Uiso calc R 1 H
C9 -0.14450(15) 0.1220(3) 0.55899(14) 0.0395(5) Uani d . 1 C
H9A -0.1383 0.0951 0.6241 0.047 Uiso calc R 1 H
H9B -0.1329 0.0081 0.5262 0.047 Uiso calc R 1 H
C10 -0.07017(15) 0.2715(3) 0.53951(13) 0.0361(5) Uani d . 1 C
C11 -0.27256(14) 0.5280(2) 0.58005(13) 0.0324(4) Uani d . 1 C
C12 -0.37790(15) 0.5230(3) 0.58120(14) 0.0423(5) Uani d . 1 C
H12A -0.4178 0.4380 0.5444 0.051 Uiso calc R 1 H
C13 -0.42353(17) 0.6437(3) 0.63674(17) 0.0507(6) Uani d . 1 C
H13A -0.4942 0.6399 0.6366 0.061 Uiso calc R 1 H
C14 -0.36558(19) 0.7702(3) 0.69259(16) 0.0535(6) Uani d . 1 C
H14A -0.3968 0.8514 0.7298 0.064 Uiso calc R 1 H
C15 -0.26149(19) 0.7741(3) 0.69224(15) 0.0489(6) Uani d . 1 C
H15A -0.2220 0.8586 0.7297 0.059 Uiso calc R 1 H
C16 -0.21375(16) 0.6534(3) 0.63662(13) 0.0387(5) Uani d . 1 C
H16A -0.1429 0.6568 0.6374 0.046 Uiso calc R 1 H
H2A -0.0975(18) 0.528(4) 0.4929(16) 0.055(7) Uiso d . 1 H

loop_
_atom_site_aniso_label
_atom_site_aniso_U_11
_atom_site_aniso_U_22
_atom_site_aniso_U_33
_atom_site_aniso_U_12
_atom_site_aniso_U_13
_atom_site_aniso_U_23
O1 0.0651(10) 0.0495(10) 0.0418(9) -0.0115(8) -0.0054(7) -0.0009(7)
O2 0.0426(9) 0.0337(9) 0.0657(10) 0.0026(6) 0.0118(7) -0.0014(7)
N1 0.0400(9) 0.0225(9) 0.0437(9) -0.0016(7) 0.0121(7) -0.0008(7)
N2 0.0425(10) 0.0236(9) 0.0610(11) 0.0001(7) 0.0206(8) 0.0033(8)
C1 0.0673(16) 0.0536(16) 0.0566(15) -0.0218(12) -0.0017(12) -0.0070(12)
C2 0.0409(11) 0.0393(12) 0.0430(11) -0.0045(9) 0.0010(9) -0.0006(9)
C3 0.0502(12) 0.0418(12) 0.0375(11) -0.0019(10) 0.0061(9) 0.0073(9)
C4 0.0450(11) 0.0288(10) 0.0469(12) -0.0040(8) 0.0082(9) 0.0056(9)
C5 0.0364(10) 0.0268(10) 0.0437(11) -0.0007(8) 0.0041(8) 0.0027(8)
C6 0.0938(19) 0.0400(13) 0.0420(12) -0.0237(13) -0.0091(12) 0.0117(10)
C7 0.0932(19) 0.0399(14) 0.0526(14) -0.0275(13) -0.0111(13) 0.0073(11)
C8 0.0397(10) 0.0231(10) 0.0416(11) -0.0013(8) 0.0087(8) 0.0031(8)
C9 0.0470(12) 0.0270(10) 0.0434(11) -0.0012(9) 0.0014(9) 0.0024(9)
C10 0.0433(11) 0.0275(10) 0.0378(11) 0.0015(8) 0.0063(8) -0.0025(8)
C11 0.0401(10) 0.0215(9) 0.0364(10) 0.0037(8) 0.0072(8) 0.0046(7)
C12 0.0399(11) 0.0366(12) 0.0501(12) 0.0023(9) 0.0044(9) 0.0022(9)
C13 0.0441(12) 0.0493(14) 0.0617(14) 0.0091(10) 0.0185(10) 0.0058(11)
C14 0.0716(16) 0.0413(13) 0.0522(13) 0.0102(12) 0.0261(11) -0.0014(10)
C15 0.0723(16) 0.0332(12) 0.0430(12) -0.0052(10) 0.0137(10) -0.0051(9)
C16 0.0435(11) 0.0290(11) 0.0439(11) -0.0023(8) 0.0075(9) 0.0022(8)

loop_
_atom_type_symbol
_atom_type_description
_atom_type_scat_dispersion_real
_atom_type_scat_dispersion_imag
_atom_type_scat_source
C C 0.0033 0.0016 'International Tables Vol C Tables 4.2.6.8 and 6.1.1.4'
H H 0.0000 0.0000 'International Tables Vol C Tables 4.2.6.8 and 6.1.1.4'
N N 0.0061 0.0033 'International Tables Vol C Tables 4.2.6.8 and 6.1.1.4'
O O 0.0106 0.0060 'International Tables Vol C Tables 4.2.6.8 and 6.1.1.4'

loop_
_geom_angle_atom_site_label_1
_geom_angle_atom_site_label_2
_geom_angle_atom_site_label_3
_geom_angle
_geom_angle_publ_flag
C2 O1 C1 117.39(17) yes
N2 N1 C11 113.72(15) yes
N2 N1 C8 105.61(14) yes
C11 N1 C8 116.17(15) yes
C10 N2 N1 114.88(16) yes
C10 N2 H2A 123.8(16) yes
N1 N2 H2A 119.2(15) yes
O1 C1 H1A 109.5 ?
O1 C1 H1B 109.5 ?
H1A C1 H1B 109.5 ?
O1 C1 H1C 109.5 ?
H1A C1 H1C 109.5 ?
H1B C1 H1C 109.5 ?
O1 C2 C7 123.8(2) ?
O1 C2 C3 116.51(19) ?
C7 C2 C3 119.7(2) ?
C4 C3 C2 120.10(19) ?
C4 C3 H3A 119.9 ?
C2 C3 H3A 119.9 ?
C5 C4 C3 120.99(19) ?
C5 C4 H4A 119.5 ?
C3 C4 H4A 119.5 ?
C4 C5 C6 117.98(19) ?
C4 C5 C8 124.26(18) ?
C6 C5 C8 117.75(18) ?
C5 C6 C7 122.0(2) ?
C5 C6 H6A 119.0 ?
C7 C6 H6A 119.0 ?
C2 C7 C6 119.3(2) ?
C2 C7 H7A 120.4 ?
C6 C7 H7A 120.4 ?
N1 C8 C5 112.95(16) ?
N1 C8 C9 104.26(15) ?
C5 C8 C9 113.36(16) ?
N1 C8 H8A 108.7 ?
C5 C8 H8A 108.7 ?
C9 C8 H8A 108.7 ?
C10 C9 C8 104.17(15) ?
C10 C9 H9A 110.9 ?
C8 C9 H9A 110.9 ?
C10 C9 H9B 110.9 ?
C8 C9 H9B 110.9 ?
H9A C9 H9B 108.9 ?
O2 C10 N2 125.27(18) ?
O2 C10 C9 126.67(18) ?
N2 C10 C9 108.05(16) ?
C12 C11 C16 119.20(18) ?
C12 C11 N1 117.75(17) ?
C16 C11 N1 122.94(17) ?
C13 C12 C11 120.2(2) ?
C13 C12 H12A 119.9 ?
C11 C12 H12A 119.9 ?
C12 C13 C14 120.9(2) ?
C12 C13 H13A 119.5 ?
C14 C13 H13A 119.5 ?
C15 C14 C13 119.0(2) ?
C15 C14 H14A 120.5 ?
C13 C14 H14A 120.5 ?
C14 C15 C16 121.1(2) ?
C14 C15 H15A 119.5 ?
C16 C15 H15A 119.5 ?
C11 C16 C15 119.6(2) ?
C11 C16 H16A 120.2 ?
C15 C16 H16A 120.2 ?

loop_
_geom_bond_atom_site_label_1
_geom_bond_atom_site_label_2
_geom_bond_distance
_geom_bond_publ_flag
O1 C2 1.373(2) yes
O1 C1 1.424(3) yes
O2 C10 1.233(2) yes
N1 N2 1.416(2) yes
N1 C11 1.425(2) yes
N1 C8 1.500(2) yes
N2 C10 1.332(3) yes
N2 H2A 0.90(2) ?
C1 H1A 0.9600 ?
C1 H1B 0.9600 ?
C1 H1C 0.9600 ?
C2 C7 1.375(3) ?
C2 C3 1.389(3) ?
C3 C4 1.387(3) ?
C3 H3A 0.9300 ?
C4 C5 1.380(3) ?
C4 H4A 0.9300 ?
C5 C6 1.382(3) ?
C5 C8 1.514(3) ?
C6 C7 1.390(3) ?
C6 H6A 0.9300 ?
C7 H7A 0.9300 ?
C8 C9 1.539(3) ?
C8 H8A 0.9800 ?
C9 C10 1.503(3) ?
C9 H9A 0.9700 ?
C9 H9B 0.9700 ?
C11 C12 1.388(3) ?
C11 C16 1.389(3) ?
C12 C13 1.379(3) ?
C12 H12A 0.9300 ?
C13 C14 1.383(3) ?
C13 H13A 0.9300 ?
C14 C15 1.370(3) ?
C14 H14A 0.9300 ?
C15 C16 1.395(3) ?
C15 H15A 0.9300 ?
C16 H16A 0.9300 ?

loop_
_geom_hbond_atom_site_label_D
_geom_hbond_atom_site_label_H
_geom_hbond_atom_site_label_A
_geom_hbond_site_symmetry_A
_geom_hbond_distance_DH
_geom_hbond_distance_HA
_geom_hbond_distance_DA
_geom_hbond_angle_DHA
_geom_hbond_publ_flag
N2 H2A O2 3_566 0.90(3) 1.94(3) 2.825(2) 169(2) yes
C4 H4A N1 . 0.93 2.56 2.901(3) 102 yes
C16 H16A N2 . 0.93 2.43 2.753(3) 100 yes
C6 H6A Cg3 1_545 0.93 2.65 3.558(3) 167 yes
C15 H15A Cg3 2_456 0.93 2.86 3.737(2) 157 yes

loop_
_geom_torsion_atom_site_label_1
_geom_torsion_atom_site_label_2
_geom_torsion_atom_site_label_3
_geom_torsion_atom_site_label_4
_geom_torsion
C11 N1 N2 C10 119.90(18)
C8 N1 N2 C10 -8.6(2)
C1 O1 C2 C7 -12.2(3)
C1 O1 C2 C3 168.2(2)
O1 C2 C3 C4 -179.45(19)
C7 C2 C3 C4 0.9(3)
C2 C3 C4 C5 0.0(3)
C3 C4 C5 C6 -1.4(3)
C3 C4 C5 C8 177.15(18)
C4 C5 C6 C7 1.9(4)
C8 C5 C6 C7 -176.8(2)
O1 C2 C7 C6 179.9(2)
C3 C2 C7 C6 -0.5(4)
C5 C6 C7 C2 -0.9(4)
N2 N1 C8 C5 -107.80(17)
C11 N1 C8 C5 125.14(18)
N2 N1 C8 C9 15.69(19)
C11 N1 C8 C9 -111.37(18)
C4 C5 C8 N1 13.6(3)
C6 C5 C8 N1 -167.87(19)
C4 C5 C8 C9 -104.7(2)
C6 C5 C8 C9 73.8(2)
N1 C8 C9 C10 -17.04(19)
C5 C8 C9 C10 106.18(18)
N1 N2 C10 O2 175.85(18)
N1 N2 C10 C9 -2.8(2)
C8 C9 C10 O2 -166.00(19)
C8 C9 C10 N2 12.6(2)
N2 N1 C11 C12 178.69(16)
C8 N1 C11 C12 -58.4(2)
N2 N1 C11 C16 2.3(3)
C8 N1 C11 C16 125.25(19)
C16 C11 C12 C13 1.2(3)
N1 C11 C12 C13 -175.33(19)
C11 C12 C13 C14 -0.5(3)
C12 C13 C14 C15 -0.1(4)
C13 C14 C15 C16 0.1(3)
C12 C11 C16 C15 -1.2(3)
N1 C11 C16 C15 175.15(18)
C14 C15 C16 C11 0.5(3)
